data_2221642
loop_
_publ_author_name
'Sun, Guofeng'
'Tian, Chong'
'Nie, Wanli'
'Borzov, Maxim V.'

_publ_section_title
;(Diethyl
 ether){1-[2-(1-methyl-1<i>H</i>-imidazol-2-yl-\k<i>N</i>^3^)-1,1-diphenylethyl]-(1,2,3,3a,7a-\h)-indenyl}lithium(I)
;
_journal_coeditor_code DN2437
_journal_issue 5
_journal_name_full 'Acta Crystallographica Section E'
_journal_page_first m478
_journal_paper_doi 10.1107/S1600536809011556
_journal_volume 65
_journal_year 2009
_chemical_formula_iupac '[Li (C27 H23 N2) (C4 H10 O)]'
_chemical_formula_moiety 'C31 H33 Li N2 O'
_chemical_formula_sum 'C31 H33 Li N2 O'
_chemical_formula_weight 456.53
_chemical_name_systematic
;
(Diethyl ether){1-[2-(1-methyl-1<i>H</i>-imidazol-2-yl-\k<i>N</i>^3^)-1,1-
diphenylethyl]-(1,2,3,3a,7a-\h)-indenyl}lithium(I)
;
_space_group_IT_number 61
_symmetry_cell_setting orthorhombic
_symmetry_space_group_name_Hall '-P 2ac 2ab'
_symmetry_space_group_name_H-M 'P b c a'
_atom_sites_solution_hydrogens geom
_atom_sites_solution_primary direct
_atom_sites_solution_secondary difmap
_audit_creation_method SHELXL-97
_cell_angle_alpha 90.00
_cell_angle_beta 90.00
_cell_angle_gamma 90.00
_cell_formula_units_Z 8
_cell_length_a 19.620(2)
_cell_length_b 12.8763(13)
_cell_length_c 20.698(2)
_cell_measurement_reflns_used 4629
_cell_measurement_temperature 293(2)
_cell_measurement_theta_max 20.958
_cell_measurement_theta_min 2.23
_cell_volume 5229.0(9)
_computing_cell_refinement 'SAINT (Bruker, 2007)'
_computing_data_collection 'APEX2 (Bruker, 2007)'
_computing_data_reduction 'SAINT (Bruker, 2007)'
_computing_molecular_graphics 'SHELXTL (Sheldrick, 2008)'
_computing_publication_material 'SHELXL97 (Sheldrick, 2008)'
_computing_structure_refinement 'SHELXL97 (Sheldrick, 2008)'
_computing_structure_solution 'SHELXS97 (Sheldrick, 2008)'
_diffrn_ambient_temperature 293(2)
_diffrn_measured_fraction_theta_full 0.999
_diffrn_measured_fraction_theta_max 0.999
_diffrn_measurement_device_type 'Bruker SMART APEX'
_diffrn_measurement_method '\f and \w'
_diffrn_radiation_monochromator graphite
_diffrn_radiation_source 'fine-focus sealed tube'
_diffrn_radiation_type MoK\a
_diffrn_radiation_wavelength 0.71073
_diffrn_reflns_av_R_equivalents 0.0558
_diffrn_reflns_av_sigmaI/netI 0.0627
_diffrn_reflns_limit_h_max 23
_diffrn_reflns_limit_h_min -20
_diffrn_reflns_limit_k_max 15
_diffrn_reflns_limit_k_min -15
_diffrn_reflns_limit_l_max 24
_diffrn_reflns_limit_l_min -24
_diffrn_reflns_number 24751
_diffrn_reflns_theta_full 25.00
_diffrn_reflns_theta_max 25.00
_diffrn_reflns_theta_min 1.97
_exptl_absorpt_coefficient_mu 0.069
_exptl_absorpt_correction_T_max 0.9924
_exptl_absorpt_correction_T_min 0.9783
_exptl_absorpt_correction_type multi-scan
_exptl_absorpt_process_details '(SADABS; Sheldrick, 1996)'
_exptl_crystal_colour green
_exptl_crystal_density_diffrn 1.160
_exptl_crystal_density_method 'not measured'
_exptl_crystal_description prism
_exptl_crystal_F_000 1952
_exptl_crystal_size_max 0.32
_exptl_crystal_size_mid 0.21
_exptl_crystal_size_min 0.11
_refine_diff_density_max 0.316
_refine_diff_density_min -0.196
_refine_ls_extinction_coef 0.0022(5)
_refine_ls_extinction_expression Fc^*^=kFc[1+0.001xFc^2^\l^3^/sin(2\q)]^-1/4^
_refine_ls_extinction_method 'SHELXL97 (Sheldrick, 2008)'
_refine_ls_goodness_of_fit_ref 1.019
_refine_ls_hydrogen_treatment constr
_refine_ls_matrix_type full
_refine_ls_number_parameters 320
_refine_ls_number_reflns 4595
_refine_ls_number_restraints 7
_refine_ls_restrained_S_all 1.021
_refine_ls_R_factor_all 0.1114
_refine_ls_R_factor_gt 0.0481
_refine_ls_shift/su_max 0.000
_refine_ls_shift/su_mean 0.000
_refine_ls_structure_factor_coef Fsqd
_refine_ls_weighting_details 'calc w=1/[\s^2^(Fo^2^)+(0.0739P)^2^] where P=(Fo^2^+2Fc^2^)/3'
_refine_ls_weighting_scheme calc
_refine_ls_wR_factor_gt 0.1315
_refine_ls_wR_factor_ref 0.1522
_reflns_number_gt 2357
_reflns_number_total 4595
_reflns_threshold_expression I>2\s(I)
_cod_data_source_file dn2437.cif
_cod_data_source_block I
_cod_database_code 2221642
_cod_database_fobs_code 2221642

loop_
_symmetry_equiv_pos_as_xyz
'x, y, z'
'-x+1/2, -y, z+1/2'
'-x, y+1/2, -z+1/2'
'x+1/2, -y+1/2, -z'
'-x, -y, -z'
'x-1/2, y, -z-1/2'
'x, -y-1/2, z-1/2'
'-x-1/2, y-1/2, z'

loop_
_atom_site_type_symbol
_atom_site_label
_atom_site_fract_x
_atom_site_fract_y
_atom_site_fract_z
_atom_site_U_iso_or_equiv
_atom_site_adp_type
_atom_site_calc_flag
_atom_site_refinement_flags
_atom_site_occupancy
_atom_site_disorder_assembly
_atom_site_disorder_group
Li Li1 0.13031(19) 0.1533(3) 0.39839(18) 0.0771(11) Uani d . 1 . .
N N1 0.07860(10) -0.12724(15) 0.31605(9) 0.0698(6) Uani d . 1 . .
N N2 0.09933(9) 0.00828(15) 0.37892(9) 0.0687(5) Uani d . 1 . .
C C1 0.12154(11) -0.04750(18) 0.32932(10) 0.0599(6) Uani d . 1 . .
C C2 0.02674(13) -0.1227(2) 0.35940(13) 0.0855(8) Uani d . 1 . .
H H2 -0.0111 -0.1685 0.3622 0.103 Uiso calc R 1 . .
C C3 0.03967(13) -0.0401(2) 0.39760(13) 0.0844(8) Uani d . 1 . .
H H3 0.0116 -0.0183 0.4325 0.101 Uiso calc R 1 . .
C C4 0.08482(13) -0.2031(2) 0.26429(13) 0.0920(8) Uani d . 1 . .
H H4A 0.0831 -0.1675 0.2225 0.138 Uiso calc R 1 . .
H H4B 0.0472 -0.2530 0.2671 0.138 Uiso calc R 1 . .
H H4C 0.1283 -0.2399 0.2684 0.138 Uiso calc R 1 . .
C C5 0.18531(10) -0.02763(18) 0.29257(10) 0.0609(6) Uani d . 1 . .
H H5A 0.1939 -0.0875 0.2637 0.073 Uiso calc R 1 . .
H H5B 0.2237 -0.0236 0.3235 0.073 Uiso calc R 1 . .
C C6 0.18485(9) 0.07348(17) 0.25096(9) 0.0568(6) Uani d . 1 . .
C C11 0.17977(10) 0.16801(17) 0.29535(9) 0.0578(6) Uani d . 1 . .
C C12 0.13052(12) 0.24721(19) 0.29777(11) 0.0704(6) Uani d . 1 . .
H H12 0.0918 0.2513 0.2703 0.084 Uiso calc R 1 . .
C C13 0.14622(13) 0.31901(19) 0.34603(12) 0.0781(7) Uani d . 1 . .
H H13 0.1199 0.3782 0.3573 0.094 Uiso calc R 1 . .
C C14 0.20755(13) 0.2886(2) 0.37489(11) 0.0714(7) Uani d . 1 . .
C C15 0.22949(11) 0.19385(19) 0.34335(10) 0.0629(6) Uani d . 1 . .
C C16 0.29167(12) 0.1485(2) 0.36330(10) 0.0745(7) Uani d . 1 . .
H H16 0.3073 0.0864 0.3434 0.089 Uiso calc R 1 . .
C C17 0.32949(13) 0.1942(3) 0.41150(13) 0.0918(9) Uani d . 1 . .
H H17 0.3714 0.1636 0.4243 0.110 Uiso calc R 1 . .
C C18 0.30745(17) 0.2848(3) 0.44184(12) 0.0943(9) Uani d . 1 . .
H H18 0.3344 0.3143 0.4753 0.113 Uiso calc R 1 . .
C C19 0.24817(16) 0.3318(2) 0.42462(12) 0.0883(8) Uani d . 1 . .
H H19 0.2340 0.3935 0.4459 0.106 Uiso calc R 1 . .
C C21 0.12573(10) 0.06018(17) 0.20274(10) 0.0585(6) Uani d . 1 . .
C C22 0.05774(11) 0.06908(17) 0.22160(11) 0.0648(6) Uani d . 1 . .
H H22 0.0473 0.0915 0.2642 0.078 Uiso calc R 1 . .
C C23 0.00511(12) 0.0457(2) 0.17914(14) 0.0782(7) Uani d . 1 . .
H H23 -0.0408 0.0522 0.1932 0.094 Uiso calc R 1 . .
C C24 0.01830(14) 0.0137(2) 0.11771(14) 0.0860(8) Uani d . 1 . .
H H24 -0.0180 -0.0008 0.0887 0.103 Uiso calc R 1 . .
C C25 0.08479(14) 0.0028(2) 0.09833(12) 0.0858(8) Uani d . 1 . .
H H25 0.0946 -0.0209 0.0559 0.103 Uiso calc R 1 . .
C C26 0.13787(12) 0.02615(19) 0.14016(10) 0.0714(7) Uani d . 1 . .
H H26 0.1835 0.0187 0.1256 0.086 Uiso calc R 1 . .
C C31 0.25269(11) 0.0834(2) 0.21395(9) 0.0674(7) Uani d . 1 . .
C C32 0.26254(12) 0.1724(2) 0.17666(11) 0.0826(8) Uani d . 1 . .
H H32 0.2280 0.2241 0.1751 0.099 Uiso calc R 1 . .
C C33 0.32247(17) 0.1862(3) 0.14166(13) 0.1068(11) Uani d . 1 . .
H H33 0.3284 0.2460 0.1154 0.128 Uiso calc R 1 . .
C C34 0.37300(17) 0.1127(4) 0.14541(17) 0.1193(14) Uani d . 1 . .
H H34 0.4143 0.1226 0.1222 0.143 Uiso calc R 1 . .
C C35 0.36456(14) 0.0259(3) 0.18195(15) 0.1050(11) Uani d . 1 . .
H H35 0.4001 -0.0241 0.1842 0.126 Uiso calc R 1 . .
C C36 0.30438(11) 0.0097(2) 0.21600(11) 0.0798(7) Uani d . 1 . .
H H36 0.2986 -0.0518 0.2407 0.096 Uiso calc R 1 . .
O O1 0.10490(8) 0.17992(15) 0.49122(8) 0.0859(5) Uani d U 1 . .
C C41 0.06321(18) 0.2679(2) 0.50301(14) 0.1134(10) Uani d U 1 . .
H H41A 0.0871 0.3319 0.4893 0.136 Uiso calc R 1 . .
H H41B 0.0530 0.2735 0.5497 0.136 Uiso calc R 1 . .
C C42 -0.00153(17) 0.2555(3) 0.46558(18) 0.1471(15) Uani d U 1 . .
H H42A 0.0086 0.2570 0.4192 0.221 Uiso calc R 1 . .
H H42C -0.0327 0.3123 0.4763 0.221 Uiso calc R 1 . .
H H42B -0.0228 0.1890 0.4767 0.221 Uiso calc R 1 . .
C C43 0.15656(18) 0.1729(3) 0.54066(14) 0.1278(12) Uani d U 1 . .
H H43B 0.1350 0.1640 0.5835 0.153 Uiso calc R 1 . .
H H43A 0.1841 0.2373 0.5415 0.153 Uiso calc R 1 . .
C C44 0.19980(19) 0.0846(4) 0.52646(17) 0.1513(16) Uani d U 1 . .
H H44A 0.2289 0.1009 0.4893 0.227 Uiso calc R 1 . .
H H44B 0.1714 0.0242 0.5163 0.227 Uiso calc R 1 . .
H H44C 0.2283 0.0691 0.5641 0.227 Uiso calc R 1 . .

loop_
_atom_site_aniso_label
_atom_site_aniso_U_11
_atom_site_aniso_U_22
_atom_site_aniso_U_33
_atom_site_aniso_U_12
_atom_site_aniso_U_13
_atom_site_aniso_U_23
Li1 0.073(3) 0.080(3) 0.079(2) -0.002(2) 0.0148(19) 0.000(2)
N1 0.0699(13) 0.0588(14) 0.0808(13) -0.0005(11) 0.0005(10) 0.0118(11)
N2 0.0691(12) 0.0674(13) 0.0694(11) 0.0065(11) 0.0155(10) 0.0098(10)
C1 0.0592(14) 0.0545(15) 0.0658(13) 0.0027(12) 0.0029(11) 0.0134(11)
C2 0.0740(18) 0.080(2) 0.1020(19) -0.0060(15) 0.0127(16) 0.0216(17)
C3 0.0792(18) 0.084(2) 0.0903(18) 0.0069(15) 0.0261(14) 0.0216(16)
C4 0.105(2) 0.0691(18) 0.101(2) -0.0129(15) -0.0075(16) -0.0036(16)
C5 0.0561(13) 0.0621(15) 0.0644(13) 0.0083(11) 0.0015(10) 0.0001(11)
C6 0.0505(12) 0.0647(15) 0.0553(11) 0.0039(10) 0.0036(10) 0.0076(10)
C11 0.0573(13) 0.0586(15) 0.0576(12) -0.0002(11) 0.0056(10) 0.0064(11)
C12 0.0753(16) 0.0618(16) 0.0741(15) 0.0017(13) -0.0015(12) 0.0108(13)
C13 0.096(2) 0.0555(16) 0.0830(16) 0.0026(14) 0.0119(15) 0.0007(13)
C14 0.0816(18) 0.0638(17) 0.0689(15) -0.0199(14) 0.0126(13) 0.0063(13)
C15 0.0610(14) 0.0717(17) 0.0559(12) -0.0118(12) 0.0086(11) 0.0047(11)
C16 0.0617(15) 0.098(2) 0.0638(13) -0.0071(13) 0.0041(12) 0.0044(13)
C17 0.0727(17) 0.131(3) 0.0716(16) -0.0215(18) -0.0024(14) 0.0006(17)
C18 0.098(2) 0.113(3) 0.0716(17) -0.040(2) 0.0002(16) -0.0015(18)
C19 0.108(2) 0.081(2) 0.0754(17) -0.0330(18) 0.0137(16) -0.0046(14)
C21 0.0571(14) 0.0577(15) 0.0606(13) 0.0016(10) -0.0011(10) 0.0089(11)
C22 0.0566(14) 0.0634(16) 0.0743(14) 0.0019(11) -0.0034(12) 0.0054(12)
C23 0.0599(15) 0.0754(19) 0.0991(19) 0.0021(13) -0.0080(14) 0.0075(15)
C24 0.0766(19) 0.089(2) 0.0928(19) -0.0124(15) -0.0246(15) 0.0046(16)
C25 0.097(2) 0.092(2) 0.0691(16) -0.0149(16) -0.0119(14) -0.0037(14)
C26 0.0684(16) 0.0810(18) 0.0648(14) -0.0056(13) -0.0023(12) 0.0010(12)
C31 0.0559(14) 0.0929(19) 0.0535(12) -0.0075(13) 0.0004(11) -0.0026(13)
C32 0.0733(17) 0.107(2) 0.0674(14) -0.0184(15) 0.0080(12) 0.0037(15)
C33 0.102(2) 0.145(3) 0.0737(17) -0.044(2) 0.0214(17) -0.0050(18)
C34 0.075(2) 0.185(4) 0.099(2) -0.038(2) 0.0293(19) -0.045(3)
C35 0.0653(19) 0.158(3) 0.092(2) 0.0040(19) 0.0110(16) -0.038(2)
C36 0.0557(15) 0.115(2) 0.0692(15) 0.0071(15) 0.0063(12) -0.0151(14)
O1 0.0886(12) 0.0925(14) 0.0765(11) 0.0028(10) 0.0090(9) 0.0092(9)
C41 0.157(3) 0.084(2) 0.100(2) 0.008(2) 0.0438(19) -0.0075(17)
C42 0.115(3) 0.135(3) 0.191(4) 0.033(2) 0.034(2) 0.039(3)
C43 0.129(3) 0.180(4) 0.0742(18) -0.011(2) 0.0022(17) 0.020(2)
C44 0.125(3) 0.208(4) 0.121(3) 0.041(3) 0.012(2) 0.070(3)

loop_
_atom_type_symbol
_atom_type_description
_atom_type_scat_dispersion_real
_atom_type_scat_dispersion_imag
_atom_type_scat_source
C C 0.0033 0.0016 'International Tables Vol C Tables 4.2.6.8 and 6.1.1.4'
H H 0.0000 0.0000 'International Tables Vol C Tables 4.2.6.8 and 6.1.1.4'
Li Li -0.0003 0.0001 'International Tables Vol C Tables 4.2.6.8 and 6.1.1.4'
N N 0.0061 0.0033 'International Tables Vol C Tables 4.2.6.8 and 6.1.1.4'
O O 0.0106 0.0060 'International Tables Vol C Tables 4.2.6.8 and 6.1.1.4'

loop_
_geom_angle_atom_site_label_1
_geom_angle_atom_site_label_2
_geom_angle_atom_site_label_3
_geom_angle_site_symmetry_1
_geom_angle_site_symmetry_3
_geom_angle
_geom_angle_publ_flag
N2 Li1 O1 . . 105.98(19) y
N2 Li1 C15 . . 111.48(19) n
O1 Li1 C15 . . 129.7(2) n
N2 Li1 C11 . . 91.03(16) n
O1 Li1 C11 . . 162.5(2) n
C15 Li1 C11 . . 35.73(9) n
N2 Li1 C14 . . 147.2(2) n
O1 Li1 C14 . . 103.28(19) n
C15 Li1 C14 . . 36.10(10) n
C11 Li1 C14 . . 59.22(12) n
N2 Li1 C12 . . 107.12(19) n
O1 Li1 C12 . . 137.7(2) n
C15 Li1 C12 . . 57.28(12) n
C11 Li1 C12 . . 34.33(9) n
C14 Li1 C12 . . 56.62(12) n
N2 Li1 C13 . . 140.6(2) n
O1 Li1 C13 . . 108.04(19) n
C15 Li1 C13 . . 58.04(13) n
C11 Li1 C13 . . 57.85(12) n
C14 Li1 C13 . . 34.06(10) n
C12 Li1 C13 . . 33.64(10) n
C1 N1 C2 . . 107.4(2) n
C1 N1 C4 . . 127.3(2) n
C2 N1 C4 . . 125.3(2) n
C1 N2 C3 . . 104.5(2) n
C1 N2 Li1 . . 124.08(18) n
C3 N2 Li1 . . 128.4(2) n
N2 C1 N1 . . 111.26(19) n
N2 C1 C5 . . 125.4(2) n
N1 C1 C5 . . 123.3(2) n
C3 C2 N1 . . 106.3(2) n
C3 C2 H2 . . 126.8 n
N1 C2 H2 . . 126.8 n
C2 C3 N2 . . 110.5(2) y
C2 C3 H3 . . 124.7 n
N2 C3 H3 . . 124.7 n
N1 C4 H4A . . 109.5 n
N1 C4 H4B . . 109.5 n
H4A C4 H4B . . 109.5 n
N1 C4 H4C . . 109.5 n
H4A C4 H4C . . 109.5 n
H4B C4 H4C . . 109.5 n
C1 C5 C6 . . 114.90(16) n
C1 C5 H5A . . 108.5 n
C6 C5 H5A . . 108.5 n
C1 C5 H5B . . 108.5 n
C6 C5 H5B . . 108.5 n
H5A C5 H5B . . 107.5 n
C11 C6 C21 . . 115.41(16) n
C11 C6 C31 . . 106.80(17) n
C21 C6 C31 . . 109.73(16) n
C11 C6 C5 . . 109.45(16) n
C21 C6 C5 . . 105.62(16) n
C31 C6 C5 . . 109.79(17) n
C12 C11 C15 . . 106.0(2) n
C12 C11 C6 . . 130.09(19) n
C15 C11 C6 . . 123.91(19) n
C12 C11 Li1 . . 75.08(16) n
C15 C11 Li1 . . 70.76(14) n
C6 C11 Li1 . . 120.53(17) n
C13 C12 C11 . . 110.8(2) n
C13 C12 Li1 . . 73.38(17) n
C11 C12 Li1 . . 70.59(15) n
C13 C12 H12 . . 124.6 n
C11 C12 H12 . . 124.6 n
Li1 C12 H12 . . 123.0 n
C12 C13 C14 . . 108.1(2) n
C12 C13 Li1 . . 72.97(17) n
C14 C13 Li1 . . 70.87(16) n
C12 C13 H13 . . 126.0 n
C14 C13 H13 . . 126.0 n
Li1 C13 H13 . . 121.9 n
C13 C14 C19 . . 133.2(3) n
C13 C14 C15 . . 107.4(2) n
C19 C14 C15 . . 119.4(3) n
C13 C14 Li1 . . 75.07(17) n
C19 C14 Li1 . . 120.11(18) n
C15 C14 Li1 . . 70.24(15) n
C16 C15 C11 . . 134.0(2) n
C16 C15 C14 . . 118.2(2) n
C11 C15 C14 . . 107.8(2) n
C16 C15 Li1 . . 119.22(18) n
C11 C15 Li1 . . 73.52(15) n
C14 C15 Li1 . . 73.66(16) n
C17 C16 C15 . . 120.0(3) n
C17 C16 H16 . . 120.0 n
C15 C16 H16 . . 120.0 n
C16 C17 C18 . . 121.2(3) n
C16 C17 H17 . . 119.4 n
C18 C17 H17 . . 119.4 n
C19 C18 C17 . . 121.4(3) n
C19 C18 H18 . . 119.3 n
C17 C18 H18 . . 119.3 n
C18 C19 C14 . . 119.8(3) n
C18 C19 H19 . . 120.1 n
C14 C19 H19 . . 120.1 n
C26 C21 C22 . . 116.83(19) n
C26 C21 C6 . . 120.71(18) n
C22 C21 C6 . . 122.00(18) n
C23 C22 C21 . . 121.1(2) n
C23 C22 H22 . . 119.5 n
C21 C22 H22 . . 119.5 n
C24 C23 C22 . . 121.0(2) n
C24 C23 H23 . . 119.5 n
C22 C23 H23 . . 119.5 n
C23 C24 C25 . . 119.0(2) n
C23 C24 H24 . . 120.5 n
C25 C24 H24 . . 120.5 n
C24 C25 C26 . . 120.6(2) n
C24 C25 H25 . . 119.7 n
C26 C25 H25 . . 119.7 n
C25 C26 C21 . . 121.5(2) n
C25 C26 H26 . . 119.3 n
C21 C26 H26 . . 119.3 n
C36 C31 C32 . . 118.5(2) n
C36 C31 C6 . . 123.9(2) n
C32 C31 C6 . . 117.6(2) n
C33 C32 C31 . . 120.6(3) n
C33 C32 H32 . . 119.7 n
C31 C32 H32 . . 119.7 n
C34 C33 C32 . . 119.5(3) n
C34 C33 H33 . . 120.3 n
C32 C33 H33 . . 120.3 n
C35 C34 C33 . . 120.7(3) n
C35 C34 H34 . . 119.7 n
C33 C34 H34 . . 119.7 n
C34 C35 C36 . . 120.6(3) n
C34 C35 H35 . . 119.7 n
C36 C35 H35 . . 119.7 n
C31 C36 C35 . . 120.1(3) n
C31 C36 H36 . . 119.9 n
C35 C36 H36 . . 119.9 n
C41 O1 C43 . . 109.5(3) n
C41 O1 Li1 . . 116.3(2) n
C43 O1 Li1 . . 119.5(2) n
O1 C41 C42 . . 108.4(3) n
O1 C41 H41A . . 110.0 n
C42 C41 H41A . . 110.0 n
O1 C41 H41B . . 110.0 n
C42 C41 H41B . . 110.0 n
H41A C41 H41B . . 108.4 n
C41 C42 H42A . . 109.5 n
C41 C42 H42C . . 109.5 n
H42A C42 H42C . . 109.5 n
C41 C42 H42B . . 109.5 n
H42A C42 H42B . . 109.5 n
H42C C42 H42B . . 109.5 n
O1 C43 C44 . . 108.5(3) n
O1 C43 H43B . . 110.0 n
C44 C43 H43B . . 110.0 n
O1 C43 H43A . . 110.0 n
C44 C43 H43A . . 110.0 n
H43B C43 H43A . . 108.4 n
C43 C44 H44A . . 109.5 n
C43 C44 H44B . . 109.5 n
H44A C44 H44B . . 109.5 n
C43 C44 H44C . . 109.5 n
H44A C44 H44C . . 109.5 n
H44B C44 H44C . . 109.5 n

loop_
_geom_bond_atom_site_label_1
_geom_bond_atom_site_label_2
_geom_bond_site_symmetry_2
_geom_bond_distance
_geom_bond_publ_flag
Li1 N2 . 2.004(5) y
Li1 O1 . 2.015(4) y
Li1 C15 . 2.315(4) n
Li1 C11 . 2.351(4) n
Li1 C14 . 2.360(5) n
Li1 C12 . 2.408(5) n
Li1 C13 . 2.414(5) n
Li Cp . 2.041(4) y
N1 C1 . 1.356(3) n
N1 C2 . 1.358(3) n
N1 C4 . 1.455(3) n
N2 C1 . 1.326(3) n
N2 C3 . 1.381(3) n
C1 C5 . 1.486(3) n
C2 C3 . 1.349(4) n
C2 H2 . 0.9500 n
C3 H3 . 0.9500 n
C4 H4A . 0.9800 n
C4 H4B . 0.9800 n
C4 H4C . 0.9800 n
C5 C6 . 1.561(3) n
C5 H5A . 0.9900 n
C5 H5B . 0.9900 n
C6 C11 . 1.528(3) n
C6 C21 . 1.540(3) n
C6 C31 . 1.541(3) n
C11 C12 . 1.406(3) n
C11 C15 . 1.431(3) n
C12 C13 . 1.396(3) n
C12 H12 . 0.9500 n
C13 C14 . 1.399(3) n
C13 H13 . 0.9500 n
C14 C19 . 1.416(3) n
C14 C15 . 1.449(3) n
C15 C16 . 1.414(3) n
C16 C17 . 1.376(3) n
C16 H16 . 0.9500 n
C17 C18 . 1.393(4) n
C17 H17 . 0.9500 n
C18 C19 . 1.359(4) n
C18 H18 . 0.9500 n
C19 H19 . 0.9500 n
C21 C26 . 1.388(3) n
C21 C22 . 1.395(3) n
C22 C23 . 1.389(3) n
C22 H22 . 0.9500 n
C23 C24 . 1.361(3) n
C23 H23 . 0.9500 n
C24 C25 . 1.372(3) n
C24 H24 . 0.9500 n
C25 C26 . 1.387(3) n
C25 H25 . 0.9500 n
C26 H26 . 0.9500 n
C31 C36 . 1.390(3) n
C31 C32 . 1.395(3) n
C32 C33 . 1.393(3) n
C32 H32 . 0.9500 n
C33 C34 . 1.373(5) n
C33 H33 . 0.9500 n
C34 C35 . 1.359(5) n
C34 H34 . 0.9500 n
C35 C36 . 1.391(4) n
C35 H35 . 0.9500 n
C36 H36 . 0.9500 n
O1 C41 . 1.419(3) n
O1 C43 . 1.443(3) n
C41 C42 . 1.496(4) n
C41 H41A . 0.9900 n
C41 H41B . 0.9900 n
C42 H42A . 0.9800 n
C42 H42C . 0.9800 n
C42 H42B . 0.9800 n
C43 C44 . 1.448(5) n
C43 H43B . 0.9900 n
C43 H43A . 0.9900 n
C44 H44A . 0.9800 n
C44 H44B . 0.9800 n
C44 H44C . 0.9800 n

loop_
_geom_torsion_atom_site_label_1
_geom_torsion_atom_site_label_2
_geom_torsion_atom_site_label_3
_geom_torsion_atom_site_label_4
_geom_torsion_site_symmetry_1
_geom_torsion_site_symmetry_2
_geom_torsion_site_symmetry_3
_geom_torsion_site_symmetry_4
_geom_torsion
_geom_torsion_publ_flag
O1 Li1 N2 C1 . . . . -162.01(19) n
C15 Li1 N2 C1 . . . . -16.2(3) n
C11 Li1 N2 C1 . . . . 13.9(3) n
C14 Li1 N2 C1 . . . . -9.5(5) n
C12 Li1 N2 C1 . . . . 44.7(3) n
C13 Li1 N2 C1 . . . . 49.1(4) n
O1 Li1 N2 C3 . . . . 40.8(3) n
C15 Li1 N2 C3 . . . . -173.4(2) n
C11 Li1 N2 C3 . . . . -143.4(2) n
C14 Li1 N2 C3 . . . . -166.7(3) n
C12 Li1 N2 C3 . . . . -112.6(2) n
C13 Li1 N2 C3 . . . . -108.1(3) n
C3 N2 C1 N1 . . . . 0.5(2) n
Li1 N2 C1 N1 . . . . -161.28(19) n
C3 N2 C1 C5 . . . . -179.0(2) n
Li1 N2 C1 C5 . . . . 19.3(3) n
C2 N1 C1 N2 . . . . -0.4(2) n
C4 N1 C1 N2 . . . . 178.2(2) n
C2 N1 C1 C5 . . . . 179.1(2) n
C4 N1 C1 C5 . . . . -2.3(3) n
C1 N1 C2 C3 . . . . 0.1(3) n
C4 N1 C2 C3 . . . . -178.5(2) n
N1 C2 C3 N2 . . . . 0.1(3) n
C1 N2 C3 C2 . . . . -0.4(3) n
Li1 N2 C3 C2 . . . . 160.3(2) n
N2 C1 C5 C6 . . . . -68.5(3) n
N1 C1 C5 C6 . . . . 112.1(2) n
C1 C5 C6 C11 . . . . 64.7(2) n
C1 C5 C6 C21 . . . . -60.1(2) n
C1 C5 C6 C31 . . . . -178.38(18) n
C21 C6 C11 C12 . . . . -2.4(3) n
C31 C6 C11 C12 . . . . 119.9(2) n
C5 C6 C11 C12 . . . . -121.3(2) n
C21 C6 C11 C15 . . . . 179.99(18) n
C31 C6 C11 C15 . . . . -57.7(2) n
C5 C6 C11 C15 . . . . 61.1(2) n
C21 C6 C11 Li1 . . . . 93.7(2) n
C31 C6 C11 Li1 . . . . -144.04(18) n
C5 C6 C11 Li1 . . . . -25.2(2) n
N2 Li1 C11 C12 . . . . 119.73(19) n
O1 Li1 C11 C12 . . . . -73.6(8) n
C15 Li1 C11 C12 . . . . -113.2(2) n
C14 Li1 C11 C12 . . . . -74.73(16) n
C13 Li1 C11 C12 . . . . -34.59(14) n
N2 Li1 C11 C15 . . . . -127.0(2) n
O1 Li1 C11 C15 . . . . 39.6(7) n
C14 Li1 C11 C15 . . . . 38.51(14) n
C12 Li1 C11 C15 . . . . 113.2(2) n
C13 Li1 C11 C15 . . . . 78.65(15) n
N2 Li1 C11 C6 . . . . -8.3(2) n
O1 Li1 C11 C6 . . . . 158.3(7) n
C15 Li1 C11 C6 . . . . 118.7(2) n
C14 Li1 C11 C6 . . . . 157.20(19) n
C12 Li1 C11 C6 . . . . -128.1(2) n
C13 Li1 C11 C6 . . . . -162.66(19) n
C15 C11 C12 C13 . . . . -1.7(2) n
C6 C11 C12 C13 . . . . -179.66(19) n
Li1 C11 C12 C13 . . . . 62.8(2) n
C15 C11 C12 Li1 . . . . -64.47(17) n
C6 C11 C12 Li1 . . . . 117.6(2) n
N2 Li1 C12 C13 . . . . 174.9(2) n
O1 Li1 C12 C13 . . . . 34.8(3) n
C15 Li1 C12 C13 . . . . -80.20(17) n
C11 Li1 C12 C13 . . . . -119.8(2) n
C14 Li1 C12 C13 . . . . -36.81(14) n
N2 Li1 C12 C11 . . . . -65.30(19) n
O1 Li1 C12 C11 . . . . 154.6(3) n
C15 Li1 C12 C11 . . . . 39.62(13) n
C14 Li1 C12 C11 . . . . 83.01(16) n
C13 Li1 C12 C11 . . . . 119.8(2) n
C11 C12 C13 C14 . . . . 1.5(3) n
Li1 C12 C13 C14 . . . . 62.59(19) n
C11 C12 C13 Li1 . . . . -61.06(18) n
N2 Li1 C13 C12 . . . . -7.7(3) n
O1 Li1 C13 C12 . . . . -156.2(2) n
C15 Li1 C13 C12 . . . . 77.74(16) n
C11 Li1 C13 C12 . . . . 35.30(13) n
C14 Li1 C13 C12 . . . . 116.7(2) n
N2 Li1 C13 C14 . . . . -124.4(3) n
O1 Li1 C13 C14 . . . . 87.1(2) n
C15 Li1 C13 C14 . . . . -38.97(14) n
C11 Li1 C13 C14 . . . . -81.41(16) n
C12 Li1 C13 C14 . . . . -116.7(2) n
C12 C13 C14 C19 . . . . 178.5(2) n
Li1 C13 C14 C19 . . . . -117.5(3) n
C12 C13 C14 C15 . . . . -0.7(2) n
Li1 C13 C14 C15 . . . . 63.25(17) n
C12 C13 C14 Li1 . . . . -63.95(19) n
N2 Li1 C14 C13 . . . . 104.5(4) n
O1 Li1 C14 C13 . . . . -102.6(2) n
C15 Li1 C14 C13 . . . . 115.1(2) n
C11 Li1 C14 C13 . . . . 77.00(16) n
C12 Li1 C14 C13 . . . . 36.35(14) n
N2 Li1 C14 C19 . . . . -123.9(4) n
O1 Li1 C14 C19 . . . . 29.0(3) n
C15 Li1 C14 C19 . . . . -113.3(3) n
C11 Li1 C14 C19 . . . . -151.4(3) n
C12 Li1 C14 C19 . . . . 168.0(3) n
C13 Li1 C14 C19 . . . . 131.6(3) n
N2 Li1 C14 C15 . . . . -10.6(4) n
O1 Li1 C14 C15 . . . . 142.3(2) n
C11 Li1 C14 C15 . . . . -38.10(13) n
C12 Li1 C14 C15 . . . . -78.75(15) n
C13 Li1 C14 C15 . . . . -115.1(2) n
C12 C11 C15 C16 . . . . -177.6(2) n
C6 C11 C15 C16 . . . . 0.5(4) n
Li1 C11 C15 C16 . . . . 115.0(3) n
C12 C11 C15 C14 . . . . 1.2(2) n
C6 C11 C15 C14 . . . . 179.34(17) n
Li1 C11 C15 C14 . . . . -66.22(17) n
C12 C11 C15 Li1 . . . . 67.45(18) n
C6 C11 C15 Li1 . . . . -114.4(2) n
C13 C14 C15 C16 . . . . 178.70(19) n
C19 C14 C15 C16 . . . . -0.7(3) n
Li1 C14 C15 C16 . . . . -114.8(2) n
C13 C14 C15 C11 . . . . -0.3(2) n
C19 C14 C15 C11 . . . . -179.71(18) n
Li1 C14 C15 C11 . . . . 66.12(17) n
C13 C14 C15 Li1 . . . . -66.46(19) n
C19 C14 C15 Li1 . . . . 114.2(2) n
N2 Li1 C15 C16 . . . . -72.6(3) n
O1 Li1 C15 C16 . . . . 62.8(4) n
C11 Li1 C15 C16 . . . . -131.6(3) n
C14 Li1 C15 C16 . . . . 113.6(3) n
C12 Li1 C15 C16 . . . . -169.6(2) n
C13 Li1 C15 C16 . . . . 150.3(2) n
N2 Li1 C15 C11 . . . . 59.1(2) n
O1 Li1 C15 C11 . . . . -165.6(3) n
C14 Li1 C15 C11 . . . . -114.8(2) n
C12 Li1 C15 C11 . . . . -38.02(13) n
C13 Li1 C15 C11 . . . . -78.07(15) n
N2 Li1 C15 C14 . . . . 173.8(2) n
O1 Li1 C15 C14 . . . . -50.8(3) n
C11 Li1 C15 C14 . . . . 114.8(2) n
C12 Li1 C15 C14 . . . . 76.77(16) n
C13 Li1 C15 C14 . . . . 36.72(13) n
C11 C15 C16 C17 . . . . 178.8(2) n
C14 C15 C16 C17 . . . . 0.1(3) n
Li1 C15 C16 C17 . . . . -86.1(3) n
C15 C16 C17 C18 . . . . 0.6(4) n
C16 C17 C18 C19 . . . . -0.6(4) n
C17 C18 C19 C14 . . . . 0.0(4) n
C13 C14 C19 C18 . . . . -178.5(2) n
C15 C14 C19 C18 . . . . 0.6(3) n
Li1 C14 C19 C18 . . . . 83.6(3) n
C11 C6 C21 C26 . . . . 141.1(2) n
C31 C6 C21 C26 . . . . 20.4(3) n
C5 C6 C21 C26 . . . . -97.8(2) n
C11 C6 C21 C22 . . . . -46.9(3) n
C31 C6 C21 C22 . . . . -167.6(2) n
C5 C6 C21 C22 . . . . 74.1(2) n
C26 C21 C22 C23 . . . . -0.6(3) n
C6 C21 C22 C23 . . . . -172.9(2) n
C21 C22 C23 C24 . . . . -0.2(4) n
C22 C23 C24 C25 . . . . 1.2(4) n
C23 C24 C25 C26 . . . . -1.4(4) n
C24 C25 C26 C21 . . . . 0.6(4) n
C22 C21 C26 C25 . . . . 0.4(3) n
C6 C21 C26 C25 . . . . 172.8(2) n
C11 C6 C31 C36 . . . . 121.2(2) n
C21 C6 C31 C36 . . . . -113.0(2) n
C5 C6 C31 C36 . . . . 2.7(3) n
C11 C6 C31 C32 . . . . -58.3(2) n
C21 C6 C31 C32 . . . . 67.5(2) n
C5 C6 C31 C32 . . . . -176.84(19) n
C36 C31 C32 C33 . . . . 0.8(3) n
C6 C31 C32 C33 . . . . -179.6(2) n
C31 C32 C33 C34 . . . . -1.8(4) n
C32 C33 C34 C35 . . . . 1.2(5) n
C33 C34 C35 C36 . . . . 0.3(5) n
C32 C31 C36 C35 . . . . 0.7(3) n
C6 C31 C36 C35 . . . . -178.8(2) n
C34 C35 C36 C31 . . . . -1.3(4) n
N2 Li1 O1 C41 . . . . -124.0(2) n
C15 Li1 O1 C41 . . . . 98.9(3) n
C11 Li1 O1 C41 . . . . 69.9(8) n
C14 Li1 O1 C41 . . . . 70.9(3) n
C12 Li1 O1 C41 . . . . 16.4(4) n
C13 Li1 O1 C41 . . . . 35.8(3) n
N2 Li1 O1 C43 . . . . 101.1(3) n
C15 Li1 O1 C43 . . . . -36.0(4) n
C11 Li1 O1 C43 . . . . -65.0(8) n
C14 Li1 O1 C43 . . . . -64.0(3) n
C12 Li1 O1 C43 . . . . -118.5(3) n
C13 Li1 O1 C43 . . . . -99.1(3) n
C43 O1 C41 C42 . . . . -162.1(3) n
Li1 O1 C41 C42 . . . . 58.7(3) n
C41 O1 C43 C44 . . . . -178.1(3) n
Li1 O1 C43 C44 . . . . -40.5(4) n
